data_4066020
loop_
_publ_author_name
'Delferro, Massimiliano'
'McInnis, Jennifer P.'
'Marks, Tobin J.'

_publ_section_title
;
 Ethylene Polymerization Characteristics of an Electron-Deficient
 Nickel(II) Phenoxyiminato Catalyst Modulated by Non-Innocent
 Intramolecular Hydrogen Bonding&#x2020;
;
_journal_issue 21
_journal_name_full Organometallics
_journal_page_first 5040
_journal_paper_doi 10.1021/om100251j
_journal_volume 29
_journal_year 2010
_chemical_formula_moiety 'C40 H52 N Ni O2 P'
_chemical_formula_sum 'C40 H52 N Ni O2 P'
_chemical_formula_weight 668.51
_chemical_name_systematic
; 
 ? 
;
_space_group_IT_number 2
_symmetry_cell_setting triclinic
_symmetry_space_group_name_Hall '-P 1'
_symmetry_space_group_name_H-M 'P -1'
_atom_sites_solution_hydrogens geom
_atom_sites_solution_primary direct
_atom_sites_solution_secondary difmap
_audit_creation_method SHELXL-97
_cell_angle_alpha 109.4370(10)
_cell_angle_beta 106.5880(10)
_cell_angle_gamma 95.9160(10)
_cell_formula_units_Z 2
_cell_length_a 11.67890(10)
_cell_length_b 12.5998(2)
_cell_length_c 14.3988(2)
_cell_measurement_reflns_used 9907
_cell_measurement_temperature 100(2)
_cell_measurement_theta_max 29.86
_cell_measurement_theta_min 2.26
_cell_volume 1868.34(5)
_computing_cell_refinement 'Bruker SAINT'
_computing_data_collection 'Bruker APEX2'
_computing_data_reduction 'Bruker SAINT'
_computing_molecular_graphics 'Bruker SHELXTL'
_computing_publication_material 'Bruker SHELXTL'
_computing_structure_refinement 'SHELXL-97 (Sheldrick, 2008)'
_computing_structure_solution 'SHELXS-97 (Sheldrick, 2008)'
_diffrn_ambient_temperature 100(2)
_diffrn_measured_fraction_theta_full 0.992
_diffrn_measured_fraction_theta_max 0.992
_diffrn_measurement_device_type 'Bruker APEX-II CCD'
_diffrn_measurement_method '\f and \w scans'
_diffrn_radiation_monochromator graphite
_diffrn_radiation_source 'fine-focus sealed tube'
_diffrn_radiation_type MoK\a
_diffrn_radiation_wavelength 0.71073
_diffrn_reflns_av_R_equivalents 0.0403
_diffrn_reflns_av_sigmaI/netI 0.0389
_diffrn_reflns_limit_h_max 16
_diffrn_reflns_limit_h_min -16
_diffrn_reflns_limit_k_max 17
_diffrn_reflns_limit_k_min -17
_diffrn_reflns_limit_l_max 20
_diffrn_reflns_limit_l_min -20
_diffrn_reflns_number 42449
_diffrn_reflns_theta_full 30.02
_diffrn_reflns_theta_max 30.02
_diffrn_reflns_theta_min 1.60
_diffrn_standards_number 0
_exptl_absorpt_coefficient_mu 0.595
_exptl_absorpt_correction_T_max 0.9473
_exptl_absorpt_correction_T_min 0.8343
_exptl_absorpt_correction_type numerical
_exptl_absorpt_process_details face-indexed
_exptl_crystal_colour orange
_exptl_crystal_density_diffrn 1.188
_exptl_crystal_density_method 'not measured'
_exptl_crystal_description tabular
_exptl_crystal_F_000 716
_exptl_crystal_size_max 0.32
_exptl_crystal_size_mid 0.27
_exptl_crystal_size_min 0.09
_refine_diff_density_max 0.619
_refine_diff_density_min -0.521
_refine_diff_density_rms 0.063
_refine_ls_extinction_method none
_refine_ls_goodness_of_fit_ref 1.037
_refine_ls_hydrogen_treatment mixed
_refine_ls_matrix_type full
_refine_ls_number_parameters 421
_refine_ls_number_reflns 10836
_refine_ls_number_restraints 0
_refine_ls_restrained_S_all 1.037
_refine_ls_R_factor_all 0.0495
_refine_ls_R_factor_gt 0.0351
_refine_ls_shift/su_max 0.002
_refine_ls_shift/su_mean 0.000
_refine_ls_structure_factor_coef Fsqd
_refine_ls_weighting_details 'calc w=1/[\s^2^(Fo^2^)+(0.0406P)^2^+0.6234P] where P=(Fo^2^+2Fc^2^)/3'
_refine_ls_weighting_scheme calc
_refine_ls_wR_factor_gt 0.0826
_refine_ls_wR_factor_ref 0.0892
_reflns_number_gt 8730
_reflns_number_total 10836
_reflns_threshold_expression >2sigma(I)
_cod_data_source_file om100251j_si_002.cif
_cod_data_source_block n0290
_cod_depositor_comments
;
The following automatic conversions were performed:

'_symmetry_cell_setting' value 'Triclinic' changed to 'triclinic'
according to /home/saulius/struct/CIF-dictionaries/cif_core.dic
dictionary named 'cif_core.dic' version 2.4.1 from 2010-06-29.

Automatic conversion script
Id: cif_fix_values 1715 2011-07-08 13:25:40Z adriana 
;
_cod_original_cell_volume 1868.34(4)
_cod_original_sg_symbol_H-M P-1
_cod_database_code 4066020

loop_
_symmetry_equiv_pos_as_xyz
'x, y, z'
'-x, -y, -z'

loop_
_atom_site_label
_atom_site_type_symbol
_atom_site_fract_x
_atom_site_fract_y
_atom_site_fract_z
_atom_site_U_iso_or_equiv
_atom_site_adp_type
_atom_site_occupancy
_atom_site_symmetry_multiplicity
_atom_site_calc_flag
_atom_site_refinement_flags
Ni1 Ni 0.742405(16) -0.147087(14) 0.730307(13) 0.01359(5) Uani 1 1 d .
P1 P 0.74650(4) -0.24797(3) 0.57867(3) 0.01866(8) Uani 1 1 d .
O1 O 0.77068(9) -0.01145(8) 0.69921(7) 0.01518(19) Uani 1 1 d .
O2 O 0.95676(9) 0.09586(9) 0.66647(8) 0.0176(2) Uani 1 1 d .
H2 H 0.9197(18) 0.0438(17) 0.6743(15) 0.028(5) Uiso 1 1 d .
N1 N 0.69592(10) -0.06750(9) 0.84968(8) 0.0136(2) Uani 1 1 d .
C1 C 0.76004(15) -0.28165(12) 0.76469(12) 0.0221(3) Uani 1 1 d .
H1A H 0.8227 -0.3159 0.7400 0.033 Uiso 1 1 calc R
H1B H 0.6818 -0.3381 0.7307 0.033 Uiso 1 1 calc R
H1C H 0.7846 -0.2591 0.8408 0.033 Uiso 1 1 calc R
C2 C 0.69341(18) -0.40401(13) 0.52456(13) 0.0321(4) Uani 1 1 d .
H2A H 0.7004 -0.4360 0.4549 0.048 Uiso 1 1 calc R
H2B H 0.6077 -0.4235 0.5191 0.048 Uiso 1 1 calc R
H2C H 0.7436 -0.4366 0.5706 0.048 Uiso 1 1 calc R
C3 C 0.89570(18) -0.22751(18) 0.56479(16) 0.0426(5) Uani 1 1 d .
H3A H 0.8888 -0.2720 0.4924 0.064 Uiso 1 1 calc R
H3B H 0.9526 -0.2540 0.6124 0.064 Uiso 1 1 calc R
H3C H 0.9265 -0.1455 0.5820 0.064 Uiso 1 1 calc R
C4 C 0.6475(2) -0.21207(15) 0.47631(12) 0.0363(4) Uani 1 1 d .
H4A H 0.6690 -0.1288 0.4937 0.054 Uiso 1 1 calc R
H4B H 0.5620 -0.2343 0.4704 0.054 Uiso 1 1 calc R
H4C H 0.6580 -0.2537 0.4095 0.054 Uiso 1 1 calc R
C5 C 0.75997(12) 0.09318(11) 0.74861(10) 0.0133(2) Uani 1 1 d .
C6 C 0.80104(12) 0.18591(11) 0.72119(10) 0.0142(2) Uani 1 1 d .
C7 C 0.78341(13) 0.29441(12) 0.76954(10) 0.0160(3) Uani 1 1 d .
H7 H 0.8096 0.3544 0.7492 0.019 Uiso 1 1 calc R
C8 C 0.72837(13) 0.32128(11) 0.84791(10) 0.0155(3) Uani 1 1 d .
C9 C 0.69453(13) 0.23332(11) 0.87742(10) 0.0151(2) Uani 1 1 d .
H9 H 0.6595 0.2489 0.9312 0.018 Uiso 1 1 calc R
C10 C 0.71006(12) 0.11980(11) 0.83041(10) 0.0130(2) Uani 1 1 d .
C11 C 0.68021(12) 0.03807(11) 0.87412(10) 0.0137(2) Uani 1 1 d .
H11 H 0.6448 0.0639 0.9272 0.016 Uiso 1 1 calc R
C12 C 0.70849(14) 0.44351(12) 0.89399(11) 0.0193(3) Uani 1 1 d .
C13 C 0.67057(18) 0.46201(13) 0.99062(13) 0.0293(4) Uani 1 1 d .
H13A H 0.7315 0.4436 1.0423 0.044 Uiso 1 1 calc R
H13B H 0.5905 0.4116 0.9701 0.044 Uiso 1 1 calc R
H13C H 0.6654 0.5427 1.0213 0.044 Uiso 1 1 calc R
C14 C 0.82590(17) 0.53366(14) 0.92755(15) 0.0337(4) Uani 1 1 d .
H14A H 0.8113 0.6110 0.9573 0.050 Uiso 1 1 calc R
H14B H 0.8505 0.5268 0.8665 0.050 Uiso 1 1 calc R
H14C H 0.8912 0.5209 0.9804 0.050 Uiso 1 1 calc R
C15 C 0.60662(18) 0.46315(15) 0.81040(14) 0.0341(4) Uani 1 1 d .
H15A H 0.5949 0.5419 0.8384 0.051 Uiso 1 1 calc R
H15B H 0.5302 0.4080 0.7913 0.051 Uiso 1 1 calc R
H15C H 0.6299 0.4520 0.7482 0.051 Uiso 1 1 calc R
C16 C 0.66124(13) -0.12489(11) 0.91307(10) 0.0141(2) Uani 1 1 d .
C17 C 0.53975(13) -0.18488(11) 0.88153(10) 0.0159(3) Uani 1 1 d .
C18 C 0.50945(14) -0.23650(12) 0.94605(11) 0.0187(3) Uani 1 1 d .
H18 H 0.4278 -0.2773 0.9265 0.022 Uiso 1 1 calc R
C19 C 0.59612(14) -0.22940(12) 1.03795(11) 0.0195(3) Uani 1 1 d .
H19 H 0.5732 -0.2633 1.0817 0.023 Uiso 1 1 calc R
C20 C 0.71595(14) -0.17287(12) 1.06587(11) 0.0183(3) Uani 1 1 d .
H20 H 0.7753 -0.1697 1.1281 0.022 Uiso 1 1 calc R
C21 C 0.75100(13) -0.12029(11) 1.00388(10) 0.0152(3) Uani 1 1 d .
C22 C 0.44230(13) -0.19601(13) 0.78082(11) 0.0201(3) Uani 1 1 d .
H22 H 0.4786 -0.1474 0.7494 0.024 Uiso 1 1 calc R
C23 C 0.40262(17) -0.32131(15) 0.70141(13) 0.0331(4) Uani 1 1 d .
H23A H 0.4740 -0.3471 0.6862 0.050 Uiso 1 1 calc R
H23B H 0.3413 -0.3259 0.6366 0.050 Uiso 1 1 calc R
H23C H 0.3673 -0.3708 0.7308 0.050 Uiso 1 1 calc R
C24 C 0.33143(16) -0.15230(16) 0.80141(15) 0.0326(4) Uani 1 1 d .
H24A H 0.2925 -0.2004 0.8301 0.049 Uiso 1 1 calc R
H24B H 0.2727 -0.1562 0.7356 0.049 Uiso 1 1 calc R
H24C H 0.3578 -0.0722 0.8518 0.049 Uiso 1 1 calc R
C25 C 0.88421(13) -0.06084(12) 1.03614(11) 0.0174(3) Uani 1 1 d .
H25 H 0.8948 -0.0428 0.9761 0.021 Uiso 1 1 calc R
C26 C 0.91753(15) 0.05347(14) 1.13038(13) 0.0283(3) Uani 1 1 d .
H26A H 0.8682 0.1062 1.1110 0.042 Uiso 1 1 calc R
H26B H 1.0046 0.0882 1.1517 0.042 Uiso 1 1 calc R
H26C H 0.9010 0.0392 1.1887 0.042 Uiso 1 1 calc R
C27 C 0.97147(14) -0.13882(14) 1.05932(13) 0.0248(3) Uani 1 1 d .
H27A H 0.9652 -0.1557 1.1196 0.037 Uiso 1 1 calc R
H27B H 1.0557 -0.0996 1.0751 0.037 Uiso 1 1 calc R
H27C H 0.9494 -0.2110 0.9980 0.037 Uiso 1 1 calc R
C28 C 0.86665(13) 0.16063(12) 0.63992(10) 0.0151(3) Uani 1 1 d .
C29 C 0.77628(13) 0.09164(12) 0.52864(10) 0.0163(3) Uani 1 1 d .
C30 C 0.65197(14) 0.09071(12) 0.50050(11) 0.0188(3) Uani 1 1 d .
H30 H 0.6202 0.1334 0.5516 0.023 Uiso 1 1 calc R
C31 C 0.57324(15) 0.02777(13) 0.39799(11) 0.0225(3) Uani 1 1 d .
H31 H 0.4884 0.0280 0.3796 0.027 Uiso 1 1 calc R
C32 C 0.61901(16) -0.03523(14) 0.32291(11) 0.0255(3) Uani 1 1 d .
H32 H 0.5656 -0.0789 0.2533 0.031 Uiso 1 1 calc R
C33 C 0.74322(16) -0.03405(15) 0.35023(12) 0.0275(3) Uani 1 1 d .
H33 H 0.7749 -0.0768 0.2991 0.033 Uiso 1 1 calc R
C34 C 0.82153(15) 0.02942(14) 0.45216(11) 0.0222(3) Uani 1 1 d .
H34 H 0.9066 0.0305 0.4700 0.027 Uiso 1 1 calc R
C35 C 0.93844(14) 0.27208(12) 0.64390(11) 0.0179(3) Uani 1 1 d .
C36 C 0.88629(15) 0.32982(14) 0.58083(13) 0.0240(3) Uani 1 1 d .
H36 H 0.8051 0.2987 0.5325 0.029 Uiso 1 1 calc R
C37 C 0.95204(17) 0.43275(14) 0.58795(14) 0.0296(4) Uani 1 1 d .
H37 H 0.9150 0.4716 0.5449 0.036 Uiso 1 1 calc R
C38 C 1.07036(18) 0.47865(14) 0.65684(14) 0.0315(4) Uani 1 1 d .
H38 H 1.1149 0.5489 0.6617 0.038 Uiso 1 1 calc R
C39 C 1.12371(18) 0.42112(15) 0.71905(13) 0.0342(4) Uani 1 1 d .
H39 H 1.2056 0.4516 0.7661 0.041 Uiso 1 1 calc R
C40 C 1.05795(16) 0.31900(14) 0.71301(12) 0.0269(3) Uani 1 1 d .
H40 H 1.0952 0.2809 0.7566 0.032 Uiso 1 1 calc R

loop_
_atom_site_aniso_label
_atom_site_aniso_U_11
_atom_site_aniso_U_22
_atom_site_aniso_U_33
_atom_site_aniso_U_23
_atom_site_aniso_U_13
_atom_site_aniso_U_12
Ni1 0.01824(10) 0.01289(8) 0.01239(8) 0.00572(6) 0.00779(7) 0.00446(7)
P1 0.0258(2) 0.01569(17) 0.01519(16) 0.00384(13) 0.01018(15) 0.00500(15)
O1 0.0212(5) 0.0137(4) 0.0138(4) 0.0060(4) 0.0093(4) 0.0047(4)
O2 0.0177(5) 0.0203(5) 0.0197(5) 0.0109(4) 0.0086(4) 0.0065(4)
N1 0.0156(5) 0.0146(5) 0.0130(5) 0.0069(4) 0.0064(4) 0.0033(4)
C1 0.0340(9) 0.0183(7) 0.0224(7) 0.0114(6) 0.0156(6) 0.0108(6)
C2 0.0488(11) 0.0177(7) 0.0248(8) 0.0033(6) 0.0110(8) 0.0072(7)
C3 0.0380(11) 0.0445(11) 0.0387(10) -0.0028(8) 0.0278(9) 0.0023(9)
C4 0.0610(13) 0.0250(8) 0.0175(7) 0.0078(6) 0.0053(8) 0.0108(8)
C5 0.0144(6) 0.0146(6) 0.0109(5) 0.0050(5) 0.0040(5) 0.0038(5)
C6 0.0161(6) 0.0162(6) 0.0126(6) 0.0070(5) 0.0063(5) 0.0039(5)
C7 0.0194(7) 0.0158(6) 0.0171(6) 0.0093(5) 0.0088(5) 0.0037(5)
C8 0.0187(7) 0.0138(6) 0.0156(6) 0.0061(5) 0.0074(5) 0.0042(5)
C9 0.0174(7) 0.0151(6) 0.0148(6) 0.0059(5) 0.0077(5) 0.0044(5)
C10 0.0145(6) 0.0139(6) 0.0122(5) 0.0063(5) 0.0054(5) 0.0031(5)
C11 0.0141(6) 0.0160(6) 0.0121(5) 0.0059(5) 0.0057(5) 0.0026(5)
C12 0.0270(8) 0.0138(6) 0.0230(7) 0.0085(5) 0.0150(6) 0.0060(6)
C13 0.0479(11) 0.0159(7) 0.0338(8) 0.0092(6) 0.0276(8) 0.0093(7)
C14 0.0384(10) 0.0171(7) 0.0468(10) 0.0059(7) 0.0251(9) 0.0026(7)
C15 0.0455(11) 0.0277(8) 0.0336(9) 0.0138(7) 0.0130(8) 0.0204(8)
C16 0.0189(7) 0.0134(6) 0.0133(6) 0.0063(5) 0.0088(5) 0.0043(5)
C17 0.0179(7) 0.0151(6) 0.0171(6) 0.0069(5) 0.0082(5) 0.0047(5)
C18 0.0206(7) 0.0167(6) 0.0218(7) 0.0080(5) 0.0116(6) 0.0021(5)
C19 0.0269(8) 0.0195(6) 0.0193(6) 0.0106(5) 0.0145(6) 0.0058(6)
C20 0.0240(7) 0.0205(7) 0.0137(6) 0.0079(5) 0.0090(5) 0.0062(6)
C21 0.0195(7) 0.0135(6) 0.0147(6) 0.0061(5) 0.0081(5) 0.0039(5)
C22 0.0170(7) 0.0228(7) 0.0214(7) 0.0111(6) 0.0056(6) 0.0024(6)
C23 0.0288(9) 0.0316(9) 0.0260(8) 0.0051(7) -0.0013(7) 0.0033(7)
C24 0.0274(9) 0.0405(10) 0.0398(10) 0.0232(8) 0.0136(8) 0.0152(8)
C25 0.0171(7) 0.0193(6) 0.0158(6) 0.0082(5) 0.0049(5) 0.0014(5)
C26 0.0240(8) 0.0265(8) 0.0263(8) 0.0015(6) 0.0099(7) -0.0033(6)
C27 0.0193(7) 0.0275(8) 0.0298(8) 0.0164(6) 0.0055(6) 0.0038(6)
C28 0.0165(7) 0.0175(6) 0.0153(6) 0.0084(5) 0.0080(5) 0.0052(5)
C29 0.0202(7) 0.0180(6) 0.0147(6) 0.0091(5) 0.0081(5) 0.0047(5)
C30 0.0216(7) 0.0219(7) 0.0171(6) 0.0099(5) 0.0092(6) 0.0060(6)
C31 0.0205(7) 0.0282(8) 0.0194(7) 0.0118(6) 0.0048(6) 0.0040(6)
C32 0.0302(9) 0.0289(8) 0.0142(6) 0.0078(6) 0.0043(6) 0.0039(7)
C33 0.0333(9) 0.0348(9) 0.0158(7) 0.0077(6) 0.0115(6) 0.0107(7)
C34 0.0232(8) 0.0298(8) 0.0174(6) 0.0097(6) 0.0105(6) 0.0090(6)
C35 0.0225(7) 0.0189(6) 0.0174(6) 0.0078(5) 0.0132(6) 0.0041(6)
C36 0.0232(8) 0.0270(8) 0.0316(8) 0.0180(7) 0.0148(7) 0.0073(6)
C37 0.0361(10) 0.0283(8) 0.0415(9) 0.0231(7) 0.0244(8) 0.0121(7)
C38 0.0445(11) 0.0210(7) 0.0329(9) 0.0083(7) 0.0237(8) -0.0012(7)
C39 0.0376(10) 0.0328(9) 0.0221(8) 0.0068(7) 0.0068(7) -0.0117(8)
C40 0.0305(9) 0.0285(8) 0.0178(7) 0.0094(6) 0.0052(6) -0.0034(7)

loop_
_atom_type_symbol
_atom_type_description
_atom_type_scat_dispersion_real
_atom_type_scat_dispersion_imag
_atom_type_scat_source
C C 0.0033 0.0016 'International Tables Vol C Tables 4.2.6.8 and 6.1.1.4'
H H 0.0000 0.0000 'International Tables Vol C Tables 4.2.6.8 and 6.1.1.4'
N N 0.0061 0.0033 'International Tables Vol C Tables 4.2.6.8 and 6.1.1.4'
O O 0.0106 0.0060 'International Tables Vol C Tables 4.2.6.8 and 6.1.1.4'
Ni Ni 0.3393 1.1124 'International Tables Vol C Tables 4.2.6.8 and 6.1.1.4'
P P 0.1023 0.0942 'International Tables Vol C Tables 4.2.6.8 and 6.1.1.4'

loop_
_geom_angle_atom_site_label_1
_geom_angle_atom_site_label_2
_geom_angle_atom_site_label_3
_geom_angle
O1 Ni1 C1 164.42(6)
O1 Ni1 N1 93.58(4)
C1 Ni1 N1 94.55(5)
O1 Ni1 P1 88.34(3)
C1 Ni1 P1 86.98(4)
N1 Ni1 P1 166.00(4)
C3 P1 C4 104.63(10)
C3 P1 C2 103.57(9)
C4 P1 C2 100.38(8)
C3 P1 Ni1 114.45(6)
C4 P1 Ni1 111.67(6)
C2 P1 Ni1 120.20(6)
C5 O1 Ni1 128.71(8)
C28 O2 H2 104.2(14)
C11 N1 C16 113.48(11)
C11 N1 Ni1 123.59(9)
C16 N1 Ni1 122.56(8)
Ni1 C1 H1A 109.5
Ni1 C1 H1B 109.5
H1A C1 H1B 109.5
Ni1 C1 H1C 109.5
H1A C1 H1C 109.5
H1B C1 H1C 109.5
P1 C2 H2A 109.5
P1 C2 H2B 109.5
H2A C2 H2B 109.5
P1 C2 H2C 109.5
H2A C2 H2C 109.5
H2B C2 H2C 109.5
P1 C3 H3A 109.5
P1 C3 H3B 109.5
H3A C3 H3B 109.5
P1 C3 H3C 109.5
H3A C3 H3C 109.5
H3B C3 H3C 109.5
P1 C4 H4A 109.5
P1 C4 H4B 109.5
H4A C4 H4B 109.5
P1 C4 H4C 109.5
H4A C4 H4C 109.5
H4B C4 H4C 109.5
O1 C5 C10 122.56(12)
O1 C5 C6 119.84(11)
C10 C5 C6 117.59(11)
C7 C6 C5 119.46(12)
C7 C6 C28 122.37(12)
C5 C6 C28 118.15(11)
C6 C7 C8 123.59(12)
C6 C7 H7 118.2
C8 C7 H7 118.2
C9 C8 C7 116.66(12)
C9 C8 C12 123.70(12)
C7 C8 C12 119.63(12)
C8 C9 C10 122.34(12)
C8 C9 H9 118.8
C10 C9 H9 118.8
C5 C10 C9 120.20(12)
C5 C10 C11 122.88(11)
C9 C10 C11 116.81(11)
N1 C11 C10 127.72(12)
N1 C11 H11 116.1
C10 C11 H11 116.1
C14 C12 C13 107.35(13)
C14 C12 C8 110.87(12)
C13 C12 C8 111.84(11)
C14 C12 C15 109.28(14)
C13 C12 C15 108.60(13)
C8 C12 C15 108.84(12)
C12 C13 H13A 109.5
C12 C13 H13B 109.5
H13A C13 H13B 109.5
C12 C13 H13C 109.5
H13A C13 H13C 109.5
H13B C13 H13C 109.5
C12 C14 H14A 109.5
C12 C14 H14B 109.5
H14A C14 H14B 109.5
C12 C14 H14C 109.5
H14A C14 H14C 109.5
H14B C14 H14C 109.5
C12 C15 H15A 109.5
C12 C15 H15B 109.5
H15A C15 H15B 109.5
C12 C15 H15C 109.5
H15A C15 H15C 109.5
H15B C15 H15C 109.5
C21 C16 C17 121.59(12)
C21 C16 N1 118.84(12)
C17 C16 N1 119.57(12)
C18 C17 C16 117.77(13)
C18 C17 C22 119.63(13)
C16 C17 C22 122.60(12)
C19 C18 C17 121.35(14)
C19 C18 H18 119.3
C17 C18 H18 119.3
C20 C19 C18 119.88(13)
C20 C19 H19 120.1
C18 C19 H19 120.1
C19 C20 C21 120.97(13)
C19 C20 H20 119.5
C21 C20 H20 119.5
C20 C21 C16 118.37(13)
C20 C21 C25 119.41(12)
C16 C21 C25 122.22(12)
C17 C22 C24 111.59(13)
C17 C22 C23 111.00(12)
C24 C22 C23 110.26(14)
C17 C22 H22 107.9
C24 C22 H22 107.9
C23 C22 H22 107.9
C22 C23 H23A 109.5
C22 C23 H23B 109.5
H23A C23 H23B 109.5
C22 C23 H23C 109.5
H23A C23 H23C 109.5
H23B C23 H23C 109.5
C22 C24 H24A 109.5
C22 C24 H24B 109.5
H24A C24 H24B 109.5
C22 C24 H24C 109.5
H24A C24 H24C 109.5
H24B C24 H24C 109.5
C21 C25 C27 111.90(12)
C21 C25 C26 111.08(12)
C27 C25 C26 110.60(13)
C21 C25 H25 107.7
C27 C25 H25 107.7
C26 C25 H25 107.7
C25 C26 H26A 109.5
C25 C26 H26B 109.5
H26A C26 H26B 109.5
C25 C26 H26C 109.5
H26A C26 H26C 109.5
H26B C26 H26C 109.5
C25 C27 H27A 109.5
C25 C27 H27B 109.5
H27A C27 H27B 109.5
C25 C27 H27C 109.5
H27A C27 H27C 109.5
H27B C27 H27C 109.5
O2 C28 C35 105.63(11)
O2 C28 C29 109.45(11)
C35 C28 C29 109.94(11)
O2 C28 C6 108.63(10)
C35 C28 C6 111.48(11)
C29 C28 C6 111.51(11)
C30 C29 C34 118.78(13)
C30 C29 C28 122.66(12)
C34 C29 C28 118.54(13)
C29 C30 C31 120.75(13)
C29 C30 H30 119.6
C31 C30 H30 119.6
C32 C31 C30 119.95(14)
C32 C31 H31 120.0
C30 C31 H31 120.0
C33 C32 C31 119.63(14)
C33 C32 H32 120.2
C31 C32 H32 120.2
C32 C33 C34 120.29(14)
C32 C33 H33 119.9
C34 C33 H33 119.9
C33 C34 C29 120.59(14)
C33 C34 H34 119.7
C29 C34 H34 119.7
C40 C35 C36 118.31(14)
C40 C35 C28 120.01(13)
C36 C35 C28 121.67(14)
C35 C36 C37 120.68(16)
C35 C36 H36 119.7
C37 C36 H36 119.7
C38 C37 C36 120.55(15)
C38 C37 H37 119.7
C36 C37 H37 119.7
C37 C38 C39 119.25(15)
C37 C38 H38 120.4
C39 C38 H38 120.4
C38 C39 C40 120.38(17)
C38 C39 H39 119.8
C40 C39 H39 119.8
C35 C40 C39 120.82(15)
C35 C40 H40 119.6
C39 C40 H40 119.6

loop_
_geom_bond_atom_site_label_1
_geom_bond_atom_site_label_2
_geom_bond_distance
Ni1 O1 1.9255(9)
Ni1 C1 1.9325(14)
Ni1 N1 1.9371(11)
Ni1 P1 2.1471(4)
P1 C3 1.8121(18)
P1 C4 1.8145(17)
P1 C2 1.8194(16)
O1 C5 1.3116(15)
O2 C28 1.4403(16)
O2 H2 0.81(2)
N1 C11 1.3047(16)
N1 C16 1.4527(16)
C1 H1A 0.9800
C1 H1B 0.9800
C1 H1C 0.9800
C2 H2A 0.9800
C2 H2B 0.9800
C2 H2C 0.9800
C3 H3A 0.9800
C3 H3B 0.9800
C3 H3C 0.9800
C4 H4A 0.9800
C4 H4B 0.9800
C4 H4C 0.9800
C5 C10 1.4174(17)
C5 C6 1.4320(18)
C6 C7 1.3792(18)
C6 C28 1.5402(18)
C7 C8 1.4163(18)
C7 H7 0.9500
C8 C9 1.3726(18)
C8 C12 1.5322(18)
C9 C10 1.4199(18)
C9 H9 0.9500
C10 C11 1.4355(17)
C11 H11 0.9500
C12 C14 1.529(2)
C12 C13 1.531(2)
C12 C15 1.538(2)
C13 H13A 0.9800
C13 H13B 0.9800
C13 H13C 0.9800
C14 H14A 0.9800
C14 H14B 0.9800
C14 H14C 0.9800
C15 H15A 0.9800
C15 H15B 0.9800
C15 H15C 0.9800
C16 C21 1.4023(18)
C16 C17 1.405(2)
C17 C18 1.3977(19)
C17 C22 1.5189(19)
C18 C19 1.386(2)
C18 H18 0.9500
C19 C20 1.382(2)
C19 H19 0.9500
C20 C21 1.3961(19)
C20 H20 0.9500
C21 C25 1.521(2)
C22 C24 1.525(2)
C22 C23 1.536(2)
C22 H22 1.0000
C23 H23A 0.9800
C23 H23B 0.9800
C23 H23C 0.9800
C24 H24A 0.9800
C24 H24B 0.9800
C24 H24C 0.9800
C25 C27 1.531(2)
C25 C26 1.533(2)
C25 H25 1.0000
C26 H26A 0.9800
C26 H26B 0.9800
C26 H26C 0.9800
C27 H27A 0.9800
C27 H27B 0.9800
C27 H27C 0.9800
C28 C35 1.534(2)
C28 C29 1.5347(19)
C29 C30 1.389(2)
C29 C34 1.3963(19)
C30 C31 1.396(2)
C30 H30 0.9500
C31 C32 1.390(2)
C31 H31 0.9500
C32 C33 1.387(2)
C32 H32 0.9500
C33 C34 1.390(2)
C33 H33 0.9500
C34 H34 0.9500
C35 C40 1.390(2)
C35 C36 1.393(2)
C36 C37 1.394(2)
C36 H36 0.9500
C37 C38 1.378(3)
C37 H37 0.9500
C38 C39 1.387(3)
C38 H38 0.9500
C39 C40 1.392(2)
C39 H39 0.9500
C40 H40 0.9500

loop_
_geom_torsion_atom_site_label_1
_geom_torsion_atom_site_label_2
_geom_torsion_atom_site_label_3
_geom_torsion_atom_site_label_4
_geom_torsion
O1 Ni1 P1 C3 68.93(9)
C1 Ni1 P1 C3 -96.21(10)
N1 Ni1 P1 C3 167.08(16)
O1 Ni1 P1 C4 -49.71(8)
C1 Ni1 P1 C4 145.16(9)
N1 Ni1 P1 C4 48.44(16)
O1 Ni1 P1 C2 -166.81(8)
C1 Ni1 P1 C2 28.06(9)
N1 Ni1 P1 C2 -68.66(16)
C1 Ni1 O1 C5 -120.8(2)
N1 Ni1 O1 C5 0.58(12)
P1 Ni1 O1 C5 166.70(11)
O1 Ni1 N1 C11 7.64(12)
C1 Ni1 N1 C11 174.34(12)
P1 Ni1 N1 C11 -89.88(18)
O1 Ni1 N1 C16 -179.87(10)
C1 Ni1 N1 C16 -13.17(11)
P1 Ni1 N1 C16 82.62(17)
Ni1 O1 C5 C10 -7.49(19)
Ni1 O1 C5 C6 171.70(9)
O1 C5 C6 C7 176.51(12)
C10 C5 C6 C7 -4.27(19)
O1 C5 C6 C28 -4.97(19)
C10 C5 C6 C28 174.25(12)
C5 C6 C7 C8 1.4(2)
C28 C6 C7 C8 -177.05(13)
C6 C7 C8 C9 1.7(2)
C6 C7 C8 C12 -177.72(13)
C7 C8 C9 C10 -1.8(2)
C12 C8 C9 C10 177.59(13)
O1 C5 C10 C9 -176.61(12)
C6 C5 C10 C9 4.18(19)
O1 C5 C10 C11 7.4(2)
C6 C5 C10 C11 -171.85(12)
C8 C9 C10 C5 -1.2(2)
C8 C9 C10 C11 175.08(13)
C16 N1 C11 C10 177.06(13)
Ni1 N1 C11 C10 -9.8(2)
C5 C10 C11 N1 1.9(2)
C9 C10 C11 N1 -174.24(13)
C9 C8 C12 C14 131.06(15)
C7 C8 C12 C14 -49.62(18)
C9 C8 C12 C13 11.3(2)
C7 C8 C12 C13 -169.39(14)
C9 C8 C12 C15 -108.71(16)
C7 C8 C12 C15 70.62(17)
C11 N1 C16 C21 -92.67(15)
Ni1 N1 C16 C21 94.14(13)
C11 N1 C16 C17 88.28(15)
Ni1 N1 C16 C17 -84.91(14)
C21 C16 C17 C18 2.52(19)
N1 C16 C17 C18 -178.46(12)
C21 C16 C17 C22 -176.98(12)
N1 C16 C17 C22 2.04(19)
C16 C17 C18 C19 -0.3(2)
C22 C17 C18 C19 179.26(13)
C17 C18 C19 C20 -1.7(2)
C18 C19 C20 C21 1.4(2)
C19 C20 C21 C16 0.8(2)
C19 C20 C21 C25 -178.86(12)
C17 C16 C21 C20 -2.80(19)
N1 C16 C21 C20 178.17(11)
C17 C16 C21 C25 176.86(12)
N1 C16 C21 C25 -2.17(19)
C18 C17 C22 C24 55.98(18)
C16 C17 C22 C24 -124.53(15)
C18 C17 C22 C23 -67.44(17)
C16 C17 C22 C23 112.05(15)
C20 C21 C25 C27 50.64(17)
C16 C21 C25 C27 -129.02(14)
C20 C21 C25 C26 -73.51(16)
C16 C21 C25 C26 106.83(15)
C7 C6 C28 O2 131.98(13)
C5 C6 C28 O2 -46.49(16)
C7 C6 C28 C35 16.00(18)
C5 C6 C28 C35 -162.47(12)
C7 C6 C28 C29 -107.31(15)
C5 C6 C28 C29 74.22(15)
O2 C28 C29 C30 142.67(13)
C35 C28 C29 C30 -101.73(15)
C6 C28 C29 C30 22.44(17)
O2 C28 C29 C34 -38.80(16)
C35 C28 C29 C34 76.80(15)
C6 C28 C29 C34 -159.03(12)
C34 C29 C30 C31 0.7(2)
C28 C29 C30 C31 179.24(13)
C29 C30 C31 C32 0.2(2)
C30 C31 C32 C33 -0.7(2)
C31 C32 C33 C34 0.2(2)
C32 C33 C34 C29 0.8(2)
C30 C29 C34 C33 -1.2(2)
C28 C29 C34 C33 -179.81(13)
O2 C28 C35 C40 -30.87(17)
C29 C28 C35 C40 -148.86(13)
C6 C28 C35 C40 86.94(16)
O2 C28 C35 C36 150.28(13)
C29 C28 C35 C36 32.29(17)
C6 C28 C35 C36 -91.91(15)
C40 C35 C36 C37 -0.8(2)
C28 C35 C36 C37 178.12(13)
C35 C36 C37 C38 0.7(2)
C36 C37 C38 C39 0.2(3)
C37 C38 C39 C40 -0.9(3)
C36 C35 C40 C39 0.1(2)
C28 C35 C40 C39 -178.83(14)
C38 C39 C40 C35 0.8(3)
